data_4070007
loop_
_publ_author_name
'Troegel, Dennis'
'M\"oller, Frank'
'Burschka, Christian'
'Tacke, Reinhold'

_publ_section_title
;
 Synthesis and Characterization of New Trifunctional Tetraorganylsilanes
 of the Formula Types MeSi(CH2X)3, MeSi(CH2X)2CH2X&#x2032;, and
 MeSi(CH2X)(CH2X&#x2032;)CH2X&#x2032;&#x2032;
;
_journal_issue 19
_journal_name_full Organometallics
_journal_page_first 5765
_journal_paper_doi 10.1021/om9005577
_journal_volume 28
_journal_year 2009
_chemical_formula_moiety 'C25 H30 O9 S3 Si'
_chemical_formula_sum 'C25 H30 O9 S3 Si'
_chemical_formula_weight 598.76
_chemical_name_systematic
; 
 ? 
;
_space_group_IT_number 2
_symmetry_cell_setting triclinic
_symmetry_space_group_name_Hall '-P 1'
_symmetry_space_group_name_H-M 'P -1'
_atom_sites_solution_hydrogens geom
_atom_sites_solution_primary direct
_atom_sites_solution_secondary difmap
_audit_creation_method SHELXL-97
_cell_angle_alpha 88.88(3)
_cell_angle_beta 87.78(3)
_cell_angle_gamma 76.12(3)
_cell_formula_units_Z 4
_cell_length_a 12.673(3)
_cell_length_b 15.215(3)
_cell_length_c 15.689(3)
_cell_measurement_reflns_used 5000
_cell_measurement_temperature 193(2)
_cell_measurement_theta_max 24.
_cell_measurement_theta_min 6.35
_cell_volume 2934.4(11)
_computing_cell_refinement Stoe-IPDS
_computing_data_collection Stoe-IPDS
_computing_data_reduction Stoe-IPDS
_computing_molecular_graphics Ortep/Povray
_computing_publication_material Bruker-SHELXTL
_computing_structure_refinement 'SHELXL-97 (Sheldrick, 1997)'
_computing_structure_solution 'SHELXS-97 (Sheldrick, 1990)'
_diffrn_ambient_temperature 193(2)
_diffrn_measured_fraction_theta_full 0.913
_diffrn_measured_fraction_theta_max 0.913
_diffrn_measurement_device_type image_plate_Stoe-IPDS
_diffrn_measurement_method omega_scan
_diffrn_radiation_monochromator graphite
_diffrn_radiation_source 'fine-focus sealed tube'
_diffrn_radiation_type MoK\a
_diffrn_radiation_wavelength 0.71073
_diffrn_reflns_av_R_equivalents 0.0368
_diffrn_reflns_av_sigmaI/netI 0.0382
_diffrn_reflns_limit_h_max 17
_diffrn_reflns_limit_h_min -17
_diffrn_reflns_limit_k_max 19
_diffrn_reflns_limit_k_min -19
_diffrn_reflns_limit_l_max 21
_diffrn_reflns_limit_l_min -21
_diffrn_reflns_number 42507
_diffrn_reflns_theta_full 29.10
_diffrn_reflns_theta_max 29.10
_diffrn_reflns_theta_min 2.60
_exptl_absorpt_coefficient_mu 0.341
_exptl_absorpt_correction_type none
_exptl_crystal_colour colorless
_exptl_crystal_density_diffrn 1.355
_exptl_crystal_density_method 'not measured'
_exptl_crystal_description blocks
_exptl_crystal_F_000 1256
_exptl_crystal_size_max .5
_exptl_crystal_size_mid .3
_exptl_crystal_size_min .3
_refine_diff_density_max 0.331
_refine_diff_density_min -0.336
_refine_diff_density_rms 0.046
_refine_ls_extinction_method none
_refine_ls_goodness_of_fit_ref 1.020
_refine_ls_hydrogen_treatment constr
_refine_ls_matrix_type full
_refine_ls_number_parameters 803
_refine_ls_number_reflns 14389
_refine_ls_number_restraints 149
_refine_ls_restrained_S_all 1.016
_refine_ls_R_factor_all 0.0659
_refine_ls_R_factor_gt 0.0438
_refine_ls_shift/su_max 0.001
_refine_ls_shift/su_mean 0.000
_refine_ls_structure_factor_coef Fsqd
_refine_ls_weighting_details 'calc w=1/[\s^2^(Fo^2^)+(0.0525P)^2^+0.5925P] where P=(Fo^2^+2Fc^2^)/3'
_refine_ls_weighting_scheme calc
_refine_ls_wR_factor_gt 0.1005
_refine_ls_wR_factor_ref 0.1084
_reflns_number_gt 10337
_reflns_number_total 14389
_reflns_threshold_expression >2sigma(I)
_cod_data_source_file om9005577_si_001.cif
_cod_data_source_block compound6
_cod_original_cell_volume 2934.7(10)
_cod_original_sg_symbol_H-M P-1
_cod_database_code 4070007

loop_
_symmetry_equiv_pos_as_xyz
'x, y, z'
'-x, -y, -z'

loop_
_atom_site_label
_atom_site_type_symbol
_atom_site_fract_x
_atom_site_fract_y
_atom_site_fract_z
_atom_site_U_iso_or_equiv
_atom_site_adp_type
_atom_site_occupancy
_atom_site_symmetry_multiplicity
_atom_site_calc_flag
_atom_site_refinement_flags
_atom_site_disorder_assembly
_atom_site_disorder_group
C1 C -0.08977(19) 0.46411(17) 0.34233(15) 0.0561(6) Uani 1 1 d . . .
H1A H -0.0700 0.4615 0.2813 0.084 Uiso 1 1 calc R . .
H1B H -0.0555 0.5069 0.3699 0.084 Uiso 1 1 calc R . .
H1C H -0.1690 0.4841 0.3501 0.084 Uiso 1 1 calc R . .
C2 C -0.07339(15) 0.25621(16) 0.32868(12) 0.0431(5) Uani 1 1 d . . .
H2A H -0.0404 0.2550 0.2704 0.052 Uiso 1 1 calc R . .
H2B H -0.0426 0.1974 0.3569 0.052 Uiso 1 1 calc R . .
C3 C -0.10513(16) 0.34876(14) 0.50111(12) 0.0424(4) Uani 1 1 d . . .
H3A H -0.0844 0.3941 0.5372 0.051 Uiso 1 1 calc R . .
H3B H -0.1854 0.3635 0.4987 0.051 Uiso 1 1 calc R . .
C4 C 0.10961(16) 0.31890(17) 0.39819(15) 0.0523(6) Uani 1 1 d . . .
H4A H 0.1328 0.2608 0.4295 0.063 Uiso 1 1 calc R . .
H4B H 0.1445 0.3119 0.3404 0.063 Uiso 1 1 calc R . .
O3 O -0.19158(10) 0.27086(9) 0.32454(7) 0.0362(3) Uani 1 1 d . . .
O6 O -0.06525(10) 0.25751(10) 0.53701(8) 0.0410(3) Uani 1 1 d . . .
O9 O 0.14159(10) 0.39118(10) 0.44348(9) 0.0454(3) Uani 1 1 d . . .
C5 C -0.22647(15) 0.11953(14) 0.38739(11) 0.0374(4) Uani 1 1 d . . .
C6 C -0.29916(17) 0.14751(15) 0.45526(13) 0.0459(5) Uani 1 1 d . . .
H6 H -0.3548 0.2017 0.4514 0.055 Uiso 1 1 calc R . .
C7 C -0.2891(2) 0.09469(17) 0.52923(14) 0.0543(6) Uani 1 1 d . . .
H7 H -0.3387 0.1130 0.5761 0.065 Uiso 1 1 calc R . .
C8 C -0.2078(2) 0.01584(17) 0.53564(15) 0.0565(6) Uani 1 1 d . . .
C9 C -0.1374(2) -0.01098(18) 0.46744(17) 0.0629(6) Uani 1 1 d . . .
H9 H -0.0822 -0.0654 0.4714 0.075 Uiso 1 1 calc R . .
C10 C -0.14527(18) 0.03989(16) 0.39307(15) 0.0523(5) Uani 1 1 d . . .
H10 H -0.0958 0.0208 0.3463 0.063 Uiso 1 1 calc R . .
C11 C -0.1966(3) -0.0375(2) 0.61890(19) 0.0885(10) Uani 1 1 d . . .
H11A H -0.1272 -0.0367 0.6439 0.133 Uiso 1 1 calc R . .
H11B H -0.1989 -0.1002 0.6080 0.133 Uiso 1 1 calc R . .
H11C H -0.2566 -0.0101 0.6586 0.133 Uiso 1 1 calc R . .
C12 C -0.06965(16) 0.29861(16) 0.70005(11) 0.0430(5) Uani 1 1 d . . .
C13 C -0.13140(18) 0.38269(18) 0.72508(14) 0.0542(6) Uani 1 1 d . . .
H13 H -0.1990 0.4086 0.7000 0.065 Uiso 1 1 calc R . .
C14 C -0.0915(2) 0.4282(2) 0.78821(15) 0.0682(8) Uani 1 1 d U . .
H14 H -0.1325 0.4860 0.8065 0.082 Uiso 1 1 calc R . .
C15 C 0.0083(2) 0.3895(2) 0.82495(13) 0.0677(8) Uani 1 1 d U . .
C16 C 0.0682(2) 0.3072(2) 0.79700(16) 0.0729(8) Uani 1 1 d U . .
H16 H 0.1369 0.2819 0.8206 0.088 Uiso 1 1 calc R . .
C17 C 0.03033(19) 0.2604(2) 0.73501(14) 0.0592(6) Uani 1 1 d . . .
H17 H 0.0720 0.2029 0.7166 0.071 Uiso 1 1 calc R . .
C18 C 0.0491(3) 0.4385(3) 0.89478(18) 0.1066(15) Uani 1 1 d U . .
H18A H 0.0261 0.4179 0.9505 0.160 Uiso 1 1 calc R . .
H18B H 0.0190 0.5039 0.8886 0.160 Uiso 1 1 calc R . .
H18C H 0.1287 0.4255 0.8906 0.160 Uiso 1 1 calc R . .
C19 C 0.31752(14) 0.28779(15) 0.50621(13) 0.0421(4) Uani 1 1 d . . .
C20 C 0.2956(2) 0.29028(18) 0.59366(15) 0.0588(6) Uani 1 1 d . . .
H20 H 0.2574 0.3451 0.6198 0.071 Uiso 1 1 calc R . .
C21 C 0.3290(2) 0.21348(19) 0.64212(15) 0.0627(6) Uani 1 1 d . . .
H21 H 0.3135 0.2157 0.7019 0.075 Uiso 1 1 calc R . .
C22 C 0.3852(2) 0.13224(19) 0.60563(16) 0.0623(6) Uani 1 1 d . . .
C23 C 0.4050(3) 0.1320(2) 0.51834(18) 0.0808(9) Uani 1 1 d . . .
H23 H 0.4428 0.0772 0.4920 0.097 Uiso 1 1 calc R . .
C24 C 0.3720(2) 0.20802(18) 0.46830(16) 0.0637(7) Uani 1 1 d . . .
H24 H 0.3866 0.2056 0.4084 0.076 Uiso 1 1 calc R . .
C25 C 0.4208(3) 0.0481(2) 0.6601(2) 0.0946(11) Uani 1 1 d . . .
H25A H 0.5004 0.0310 0.6612 0.142 Uiso 1 1 calc R . .
H25B H 0.3946 -0.0014 0.6363 0.142 Uiso 1 1 calc R . .
H25C H 0.3906 0.0602 0.7184 0.142 Uiso 1 1 calc R . .
C33 C 0.61349(14) 0.33023(14) 1.10263(11) 0.0371(4) Uani 1 1 d . . .
H33A H 0.6368 0.3318 1.1620 0.045 Uiso 1 1 calc R A 1
H33B H 0.6426 0.2684 1.0804 0.045 Uiso 1 1 calc R A 1
C34 C 0.41962(15) 0.37112(14) 0.98506(10) 0.0376(4) Uani 1 1 d . . .
H34A H 0.3418 0.3709 0.9821 0.045 Uiso 1 1 calc R B 1
H34B H 0.4301 0.4287 0.9597 0.045 Uiso 1 1 calc R B 1
O36 O 0.65384(9) 0.39634(9) 1.04936(7) 0.0329(3) Uani 1 1 d . . .
O39 O 0.48659(10) 0.29417(10) 0.93733(7) 0.0414(3) Uani 1 1 d . . .
C42 C 0.82629(14) 0.28140(13) 0.98709(11) 0.0356(4) Uani 1 1 d . . .
C43 C 0.91045(17) 0.21386(16) 1.01777(13) 0.0500(5) Uani 1 1 d . . .
H43 H 0.9429 0.2212 1.0699 0.060 Uiso 1 1 calc R . .
C44 C 0.9465(2) 0.13499(17) 0.97063(14) 0.0579(6) Uani 1 1 d . . .
H44 H 1.0053 0.0890 0.9905 0.070 Uiso 1 1 calc R . .
C45 C 0.89839(19) 0.12210(16) 0.89536(13) 0.0501(5) Uani 1 1 d . . .
C46 C 0.81284(18) 0.19052(16) 0.86694(13) 0.0499(5) Uani 1 1 d . . .
H46 H 0.7783 0.1822 0.8161 0.060 Uiso 1 1 calc R . .
C47 C 0.77710(17) 0.27050(15) 0.91148(12) 0.0452(5) Uani 1 1 d . . .
H47 H 0.7198 0.3173 0.8907 0.054 Uiso 1 1 calc R . .
C48 C 0.9377(3) 0.03599(18) 0.84466(16) 0.0701(7) Uani 1 1 d . . .
H48A H 1.0127 0.0071 0.8590 0.105 Uiso 1 1 calc R . .
H48B H 0.9348 0.0506 0.7836 0.105 Uiso 1 1 calc R . .
H48C H 0.8909 -0.0055 0.8586 0.105 Uiso 1 1 calc R . .
C49 C 0.44423(15) 0.35646(14) 0.77916(10) 0.0363(4) Uani 1 1 d . . .
C50 C 0.52940(15) 0.34755(15) 0.71844(11) 0.0418(4) Uani 1 1 d . . .
H50 H 0.5870 0.2944 0.7171 0.050 Uiso 1 1 calc R . .
C51 C 0.52898(15) 0.41731(15) 0.65999(11) 0.0402(4) Uani 1 1 d . . .
H51 H 0.5862 0.4110 0.6179 0.048 Uiso 1 1 calc R . .
C52 C 0.44631(14) 0.49649(14) 0.66178(10) 0.0358(4) Uani 1 1 d . . .
C53 C 0.36294(14) 0.50460(14) 0.72443(11) 0.0365(4) Uani 1 1 d . . .
H53 H 0.3071 0.5588 0.7275 0.044 Uiso 1 1 calc R . .
C54 C 0.36053(14) 0.43510(14) 0.78199(11) 0.0373(4) Uani 1 1 d . . .
H54 H 0.3024 0.4408 0.8231 0.045 Uiso 1 1 calc R . .
C55 C 0.44526(17) 0.57246(16) 0.59887(12) 0.0454(5) Uani 1 1 d . . .
H55A H 0.3787 0.5836 0.5665 0.068 Uiso 1 1 calc R . .
H55B H 0.5087 0.5559 0.5596 0.068 Uiso 1 1 calc R . .
H55C H 0.4477 0.6274 0.6295 0.068 Uiso 1 1 calc R . .
O1 O -0.16526(14) 0.13986(12) 0.22997(9) 0.0590(4) Uani 1 1 d . . .
O2 O -0.34797(12) 0.22606(12) 0.28003(9) 0.0527(4) Uani 1 1 d . . .
O5 O -0.23436(11) 0.26956(11) 0.62263(9) 0.0520(4) Uani 1 1 d . . .
O4 O -0.07388(14) 0.14207(11) 0.63947(9) 0.0558(4) Uani 1 1 d . . .
O8 O 0.27558(12) 0.46359(11) 0.48864(12) 0.0605(4) Uani 1 1 d . . .
O7 O 0.31308(12) 0.37073(13) 0.35884(10) 0.0586(4) Uani 1 1 d . . .
O34 O 0.79589(10) 0.45807(10) 0.99203(9) 0.0434(3) Uani 1 1 d . . .
O35 O 0.82430(10) 0.37054(11) 1.12722(8) 0.0448(3) Uani 1 1 d . . .
O37 O 0.32955(13) 0.26547(12) 0.86672(9) 0.0569(4) Uani 1 1 d . . .
O38 O 0.51822(15) 0.18777(11) 0.82445(9) 0.0610(4) Uani 1 1 d . . .
S1 S -0.23580(4) 0.18749(4) 0.29561(3) 0.03935(11) Uani 1 1 d . . .
S2 S -0.11936(4) 0.23612(4) 0.62544(3) 0.04131(12) Uani 1 1 d . . .
S3 S 0.26827(4) 0.38498(4) 0.44367(3) 0.04532(12) Uani 1 1 d . . .
C31 C 0.39755(16) 0.46827(15) 1.15457(12) 0.0438(5) Uani 1 1 d . C 1
H31A H 0.4015 0.4584 1.2164 0.066 Uiso 1 1 calc R C 1
H31B H 0.3212 0.4884 1.1392 0.066 Uiso 1 1 calc R C 1
H31C H 0.4363 0.5147 1.1374 0.066 Uiso 1 1 calc R C 1
Si2 Si 0.46084(4) 0.36158(4) 1.09952(3) 0.03196(11) Uani 0.50 1 d PD C 1
C32 C 0.4299(12) 0.2573(11) 1.1477(13) 0.057(4) Uani 0.360(16) 1 d PDU C 1
H32A H 0.4604 0.2051 1.1102 0.069 Uiso 0.360(16) 1 calc PR C 1
H32B H 0.4642 0.2447 1.2037 0.069 Uiso 0.360(16) 1 calc PR C 1
O33 O 0.3119(9) 0.2690(9) 1.1589(9) 0.040(2) Uani 0.360(16) 1 d PDU C 1
S21 S 0.2655(7) 0.1856(8) 1.1906(3) 0.0599(15) Uani 0.360(16) 1 d PDU C 1
O31 O 0.1513(10) 0.2238(12) 1.2050(9) 0.092(4) Uani 0.360(16) 1 d PDU C 1
O32 O 0.3304(12) 0.1410(10) 1.2583(5) 0.075(3) Uani 0.360(16) 1 d PDU C 1
C35 C 0.2845(15) 0.1146(11) 1.1027(9) 0.039(3) Uani 0.360(16) 1 d PDU C 1
C36 C 0.232(2) 0.1488(14) 1.0301(11) 0.070(5) Uani 0.360(16) 1 d PDU C 1
H36 H 0.1938 0.2105 1.0267 0.084 Uiso 0.360(16) 1 calc PR C 1
C37 C 0.237(3) 0.0921(17) 0.9621(15) 0.064(5) Uani 0.360(16) 1 d PDU C 1
H37 H 0.1941 0.1136 0.9140 0.077 Uiso 0.360(16) 1 calc PR C 1
C38 C 0.300(2) 0.0052(13) 0.9616(12) 0.060(4) Uani 0.360(16) 1 d PDU C 1
C39 C 0.359(2) -0.0259(14) 1.0338(13) 0.064(4) Uani 0.360(16) 1 d PDU C 1
H39 H 0.4078 -0.0842 1.0339 0.077 Uiso 0.360(16) 1 calc PR C 1
C40 C 0.3475(19) 0.0274(12) 1.1051(11) 0.056(3) Uani 0.360(16) 1 d PDU C 1
H40 H 0.3829 0.0040 1.1559 0.067 Uiso 0.360(16) 1 calc PR C 1
C41 C 0.319(3) -0.0525(18) 0.8838(13) 0.101(7) Uani 0.360(16) 1 d PDU C 1
H41A H 0.2765 -0.0194 0.8371 0.151 Uiso 0.360(16) 1 calc PR C 1
H41B H 0.2949 -0.1084 0.8962 0.151 Uiso 0.360(16) 1 calc PR C 1
H41C H 0.3960 -0.0676 0.8671 0.151 Uiso 0.360(16) 1 calc PR C 1
Si2B Si 0.46084(4) 0.36158(4) 1.09952(3) 0.03196(11) Uani 0.50 1 d PD C 2
C32B C 0.4117(7) 0.2652(6) 1.1520(6) 0.0407(16) Uani 0.640(16) 1 d PDU C 2
H32C H 0.4409 0.2079 1.1211 0.049 Uiso 0.640(16) 1 calc PR C 2
H32D H 0.4332 0.2569 1.2121 0.049 Uiso 0.640(16) 1 calc PR C 2
O33B O 0.2924(5) 0.2945(5) 1.1463(6) 0.0428(12) Uani 0.640(16) 1 d PDU C 2
S21B S 0.2306(5) 0.2212(4) 1.17915(19) 0.0589(9) Uani 0.640(16) 1 d PDU C 2
O31B O 0.1190(5) 0.2679(6) 1.1766(5) 0.090(2) Uani 0.640(16) 1 d PDU C 2
O32B O 0.2742(8) 0.1814(6) 1.2578(3) 0.085(2) Uani 0.640(16) 1 d PDU C 2
C35B C 0.2610(9) 0.1395(7) 1.0993(5) 0.0444(18) Uani 0.640(16) 1 d PDU C 2
C36B C 0.2217(11) 0.1589(7) 1.0183(6) 0.056(2) Uani 0.640(16) 1 d PDU C 2
H36B H 0.1748 0.2162 1.0063 0.067 Uiso 0.640(16) 1 calc PR C 2
C37B C 0.2508(18) 0.0944(10) 0.9544(9) 0.064(3) Uani 0.640(16) 1 d PDU C 2
H37B H 0.2279 0.1093 0.8979 0.076 Uiso 0.640(16) 1 calc PR C 2
C38B C 0.3127(13) 0.0091(8) 0.9729(7) 0.063(3) Uani 0.640(16) 1 d PDU C 2
C39B C 0.3485(14) -0.0099(7) 1.0552(8) 0.071(2) Uani 0.640(16) 1 d PDU C 2
H39B H 0.3894 -0.0691 1.0688 0.085 Uiso 0.640(16) 1 calc PR C 2
C40B C 0.3261(10) 0.0549(8) 1.1176(6) 0.059(2) Uani 0.640(16) 1 d PDU C 2
H40B H 0.3551 0.0417 1.1726 0.071 Uiso 0.640(16) 1 calc PR C 2
C41B C 0.3342(16) -0.0633(10) 0.9055(9) 0.113(5) Uani 0.640(16) 1 d PDU C 2
H41D H 0.2661 -0.0798 0.8935 0.170 Uiso 0.640(16) 1 calc PR C 2
H41E H 0.3869 -0.1169 0.9260 0.170 Uiso 0.640(16) 1 calc PR C 2
H41F H 0.3634 -0.0403 0.8532 0.170 Uiso 0.640(16) 1 calc PR C 2
S22 S 0.78187(3) 0.38287(3) 1.04342(3) 0.03455(10) Uani 1 1 d . . .
S23 S 0.44068(4) 0.26768(4) 0.85114(3) 0.04393(12) Uani 1 1 d . . .
Si1 Si -0.04239(4) 0.35071(4) 0.39078(3) 0.03652(12) Uani 1 1 d . . .

loop_
_atom_site_aniso_label
_atom_site_aniso_U_11
_atom_site_aniso_U_22
_atom_site_aniso_U_33
_atom_site_aniso_U_23
_atom_site_aniso_U_13
_atom_site_aniso_U_12
C1 0.0521(12) 0.0561(16) 0.0651(14) 0.0154(11) -0.0133(10) -0.0221(11)
C2 0.0328(9) 0.0587(14) 0.0403(9) -0.0089(9) 0.0038(7) -0.0158(8)
C3 0.0440(10) 0.0391(12) 0.0400(9) -0.0014(8) -0.0041(8) -0.0012(8)
C4 0.0372(10) 0.0543(15) 0.0676(13) -0.0194(11) -0.0064(9) -0.0131(9)
O3 0.0362(6) 0.0385(8) 0.0372(6) 0.0024(5) -0.0034(5) -0.0151(5)
O6 0.0429(7) 0.0434(9) 0.0314(6) -0.0010(5) 0.0031(5) -0.0004(6)
O9 0.0299(6) 0.0481(9) 0.0587(8) -0.0101(7) -0.0076(6) -0.0089(6)
C5 0.0411(9) 0.0346(12) 0.0394(9) 0.0024(7) -0.0061(7) -0.0142(8)
C6 0.0521(11) 0.0391(13) 0.0464(10) 0.0046(8) 0.0000(9) -0.0111(9)
C7 0.0703(15) 0.0526(16) 0.0456(11) 0.0064(10) 0.0023(10) -0.0268(11)
C8 0.0721(15) 0.0443(15) 0.0595(13) 0.0183(10) -0.0205(11) -0.0254(11)
C9 0.0627(15) 0.0451(16) 0.0767(16) 0.0142(12) -0.0092(12) -0.0047(11)
C10 0.0494(12) 0.0437(14) 0.0624(13) 0.0014(10) 0.0004(10) -0.0087(9)
C11 0.123(3) 0.074(2) 0.0766(18) 0.0404(16) -0.0255(17) -0.0393(19)
C12 0.0428(10) 0.0581(14) 0.0318(8) -0.0043(8) 0.0021(7) -0.0198(9)
C13 0.0451(11) 0.0729(17) 0.0502(11) -0.0216(11) 0.0112(9) -0.0257(11)
C14 0.0629(14) 0.094(2) 0.0614(14) -0.0404(14) 0.0267(11) -0.0460(14)
C15 0.0683(15) 0.119(2) 0.0368(10) -0.0184(13) 0.0126(10) -0.0651(16)
C16 0.0619(15) 0.118(3) 0.0505(13) 0.0001(14) -0.0125(11) -0.0424(16)
C17 0.0518(13) 0.0755(19) 0.0526(12) 0.0023(11) -0.0087(10) -0.0191(12)
C18 0.106(2) 0.191(4) 0.0586(15) -0.050(2) 0.0218(15) -0.106(3)
C19 0.0310(9) 0.0461(13) 0.0501(10) -0.0100(9) -0.0067(7) -0.0094(8)
C20 0.0654(14) 0.0548(16) 0.0524(12) -0.0181(11) -0.0074(10) -0.0046(11)
C21 0.0763(16) 0.0659(18) 0.0472(12) -0.0060(11) -0.0113(11) -0.0176(13)
C22 0.0690(15) 0.0562(17) 0.0620(14) 0.0004(12) -0.0219(12) -0.0128(12)
C23 0.097(2) 0.0587(19) 0.0673(16) -0.0100(13) -0.0051(15) 0.0211(15)
C24 0.0665(15) 0.0595(17) 0.0514(12) -0.0094(11) 0.0008(11) 0.0121(12)
C25 0.129(3) 0.068(2) 0.084(2) 0.0117(16) -0.036(2) -0.0155(19)
C33 0.0346(9) 0.0386(12) 0.0392(9) 0.0114(7) -0.0007(7) -0.0118(7)
C34 0.0403(9) 0.0403(12) 0.0302(8) -0.0006(7) 0.0007(7) -0.0058(8)
O36 0.0272(5) 0.0358(8) 0.0363(6) 0.0065(5) -0.0004(4) -0.0093(5)
O39 0.0437(7) 0.0474(9) 0.0299(6) -0.0033(5) -0.0070(5) -0.0037(6)
C42 0.0338(8) 0.0384(11) 0.0340(8) 0.0011(7) 0.0033(7) -0.0081(7)
C43 0.0510(12) 0.0508(14) 0.0430(10) 0.0016(9) -0.0073(9) -0.0008(10)
C44 0.0603(14) 0.0499(15) 0.0527(12) 0.0034(10) -0.0039(10) 0.0080(11)
C45 0.0641(13) 0.0406(14) 0.0415(10) 0.0018(8) 0.0113(9) -0.0070(10)
C46 0.0581(13) 0.0524(15) 0.0386(10) -0.0037(9) -0.0031(9) -0.0114(10)
C47 0.0449(10) 0.0481(14) 0.0397(9) 0.0003(8) -0.0062(8) -0.0048(9)
C48 0.100(2) 0.0477(17) 0.0543(13) -0.0054(11) 0.0074(13) -0.0020(13)
C49 0.0393(9) 0.0410(12) 0.0282(8) -0.0006(7) -0.0066(7) -0.0081(8)
C50 0.0378(9) 0.0469(13) 0.0356(9) -0.0064(8) -0.0031(7) 0.0006(8)
C51 0.0360(9) 0.0521(13) 0.0304(8) -0.0044(8) -0.0003(7) -0.0062(8)
C52 0.0344(8) 0.0451(12) 0.0302(8) -0.0026(7) -0.0077(6) -0.0128(7)
C53 0.0293(8) 0.0456(12) 0.0336(8) -0.0023(7) -0.0063(6) -0.0058(7)
C54 0.0309(8) 0.0498(13) 0.0304(8) -0.0028(7) -0.0025(6) -0.0079(7)
C55 0.0452(11) 0.0522(14) 0.0408(10) 0.0039(9) -0.0035(8) -0.0156(9)
O1 0.0762(11) 0.0665(12) 0.0397(7) -0.0147(7) 0.0079(7) -0.0282(9)
O2 0.0488(8) 0.0622(11) 0.0539(8) 0.0157(7) -0.0233(6) -0.0242(7)
O5 0.0382(7) 0.0663(11) 0.0544(8) -0.0172(7) 0.0034(6) -0.0176(7)
O4 0.0738(10) 0.0454(10) 0.0468(8) 0.0020(7) 0.0016(7) -0.0125(8)
O8 0.0481(8) 0.0469(11) 0.0907(12) -0.0126(9) -0.0146(8) -0.0169(7)
O7 0.0460(8) 0.0734(12) 0.0585(9) 0.0028(8) 0.0048(7) -0.0196(8)
O34 0.0399(7) 0.0431(9) 0.0510(7) 0.0025(6) 0.0055(6) -0.0190(6)
O35 0.0367(7) 0.0597(10) 0.0385(7) -0.0037(6) -0.0078(5) -0.0109(6)
O37 0.0677(10) 0.0684(12) 0.0455(8) 0.0080(7) -0.0115(7) -0.0368(8)
O38 0.0911(12) 0.0418(10) 0.0418(8) -0.0038(6) -0.0074(7) 0.0013(8)
S1 0.0457(2) 0.0444(3) 0.0325(2) 0.00175(18) -0.00732(17) -0.0192(2)
S2 0.0432(2) 0.0472(3) 0.0346(2) -0.00558(19) 0.00238(18) -0.0130(2)
S3 0.0322(2) 0.0465(3) 0.0592(3) -0.0042(2) -0.0060(2) -0.0123(2)
C31 0.0387(10) 0.0530(14) 0.0402(9) -0.0080(9) -0.0018(7) -0.0113(8)
Si2 0.0310(2) 0.0400(3) 0.0276(2) 0.00241(18) -0.00039(17) -0.01421(19)
C32 0.028(4) 0.097(10) 0.054(6) -0.014(5) 0.000(4) -0.029(5)
O33 0.036(3) 0.039(5) 0.047(4) -0.007(4) 0.007(3) -0.016(3)
S21 0.063(2) 0.067(4) 0.0620(16) -0.0198(18) 0.0307(15) -0.041(2)
O31 0.060(5) 0.098(9) 0.129(8) -0.056(7) 0.060(6) -0.045(5)
O32 0.117(8) 0.089(7) 0.037(3) -0.001(3) 0.010(4) -0.063(6)
C35 0.042(7) 0.032(8) 0.047(4) -0.004(4) -0.002(3) -0.016(5)
C36 0.082(8) 0.043(8) 0.076(9) -0.010(6) -0.018(7) 0.006(6)
C37 0.069(8) 0.062(8) 0.065(9) 0.001(6) -0.028(10) -0.020(5)
C38 0.085(10) 0.039(6) 0.065(6) 0.002(5) -0.019(5) -0.032(5)
C39 0.078(9) 0.046(7) 0.065(7) -0.017(5) -0.014(7) -0.007(5)
C40 0.074(8) 0.035(9) 0.056(6) -0.003(5) -0.010(6) -0.008(6)
C41 0.18(2) 0.060(9) 0.069(7) -0.015(6) -0.031(7) -0.027(8)
Si2B 0.0310(2) 0.0400(3) 0.0276(2) 0.00241(18) -0.00039(17) -0.01421(19)
C32B 0.041(3) 0.046(3) 0.041(3) 0.017(2) 0.002(2) -0.022(2)
O33B 0.041(2) 0.039(3) 0.051(2) -0.001(2) 0.0111(18) -0.017(2)
S21B 0.0690(16) 0.0607(18) 0.0583(8) -0.0187(9) 0.0331(9) -0.0417(14)
O31B 0.056(3) 0.086(5) 0.136(5) -0.045(4) 0.052(3) -0.037(3)
O32B 0.140(6) 0.097(5) 0.0387(17) -0.001(2) 0.027(2) -0.076(4)
C35B 0.049(4) 0.036(4) 0.052(3) 0.001(2) 0.009(2) -0.019(3)
C36B 0.071(5) 0.038(4) 0.060(3) 0.008(2) -0.008(3) -0.015(3)
C37B 0.087(8) 0.054(5) 0.051(3) -0.006(3) -0.002(3) -0.017(4)
C38B 0.062(4) 0.048(4) 0.082(5) -0.024(4) -0.005(4) -0.018(3)
C39B 0.087(4) 0.031(4) 0.088(7) 0.000(4) -0.006(6) -0.002(3)
C40B 0.076(6) 0.045(6) 0.057(3) 0.004(3) -0.010(3) -0.016(4)
C41B 0.124(8) 0.080(8) 0.138(11) -0.061(8) 0.010(8) -0.029(5)
S22 0.0289(2) 0.0403(3) 0.0358(2) -0.00025(18) -0.00016(15) -0.01103(17)
S23 0.0560(3) 0.0435(3) 0.0329(2) -0.00024(19) -0.00832(19) -0.0121(2)
Si1 0.0308(2) 0.0438(3) 0.0371(2) -0.0002(2) -0.00430(18) -0.0127(2)

loop_
_atom_type_symbol
_atom_type_description
_atom_type_scat_dispersion_real
_atom_type_scat_dispersion_imag
_atom_type_scat_source
C C 0.0033 0.0016 'International Tables Vol C Tables 4.2.6.8 and 6.1.1.4'
H H 0.0000 0.0000 'International Tables Vol C Tables 4.2.6.8 and 6.1.1.4'
O O 0.0106 0.0060 'International Tables Vol C Tables 4.2.6.8 and 6.1.1.4'
Si Si 0.0817 0.0704 'International Tables Vol C Tables 4.2.6.8 and 6.1.1.4'
S S 0.1246 0.1234 'International Tables Vol C Tables 4.2.6.8 and 6.1.1.4'

loop_
_geom_angle_atom_site_label_1
_geom_angle_atom_site_label_2
_geom_angle_atom_site_label_3
_geom_angle
O3 C2 Si1 108.70(13)
O6 C3 Si1 107.83(12)
O9 C4 Si1 107.84(14)
C2 O3 S1 116.60(12)
C3 O6 S2 116.71(11)
C4 O9 S3 115.68(12)
C6 C5 C10 120.58(19)
C6 C5 S1 118.88(16)
C10 C5 S1 120.51(16)
C5 C6 C7 118.6(2)
C8 C7 C6 121.1(2)
C9 C8 C7 119.3(2)
C9 C8 C11 121.4(3)
C7 C8 C11 119.3(3)
C8 C9 C10 121.0(2)
C9 C10 C5 119.4(2)
C13 C12 C17 121.7(2)
C13 C12 S2 119.92(16)
C17 C12 S2 118.38(18)
C12 C13 C14 118.2(2)
C13 C14 C15 120.6(3)
C16 C15 C14 119.4(2)
C16 C15 C18 120.5(3)
C14 C15 C18 120.0(3)
C15 C16 C17 121.1(3)
C16 C17 C12 119.0(3)
C24 C19 C20 120.0(2)
C24 C19 S3 120.31(17)
C20 C19 S3 119.58(17)
C21 C20 C19 119.8(2)
C20 C21 C22 121.4(2)
C23 C22 C21 117.3(3)
C23 C22 C25 122.2(3)
C21 C22 C25 120.6(3)
C24 C23 C22 122.5(2)
C23 C24 C19 119.0(2)
O36 C33 Si2 107.37(12)
O39 C34 Si2 109.04(12)
C33 O36 S22 115.87(11)
C34 O39 S23 117.59(11)
C43 C42 C47 120.97(19)
C43 C42 S22 119.71(15)
C47 C42 S22 119.31(15)
C42 C43 C44 118.7(2)
C45 C44 C43 121.5(2)
C44 C45 C46 118.5(2)
C44 C45 C48 121.2(2)
C46 C45 C48 120.3(2)
C47 C46 C45 121.2(2)
C46 C47 C42 119.13(19)
C50 C49 C54 120.44(18)
C50 C49 S23 119.91(15)
C54 C49 S23 119.64(14)
C51 C50 C49 119.15(18)
C50 C51 C52 121.34(17)
C51 C52 C53 118.43(18)
C51 C52 C55 121.73(17)
C53 C52 C55 119.84(17)
C54 C53 C52 121.12(17)
C53 C54 C49 119.48(16)
O1 S1 O2 120.39(10)
O1 S1 O3 109.38(9)
O2 S1 O3 103.99(9)
O1 S1 C5 109.33(10)
O2 S1 C5 109.08(9)
O3 S1 C5 103.25(8)
O4 S2 O5 120.05(11)
O4 S2 O6 104.12(9)
O5 S2 O6 109.08(9)
O4 S2 C12 109.25(11)
O5 S2 C12 108.65(10)
O6 S2 C12 104.57(9)
O8 S3 O7 119.85(11)
O8 S3 O9 103.81(9)
O7 S3 O9 109.40(9)
O8 S3 C19 109.85(10)
O7 S3 C19 109.61(10)
O9 S3 C19 102.87(9)
C31 Si2 C32 115.8(7)
C31 Si2 C33 113.49(10)
C32 Si2 C33 100.0(5)
C31 Si2 C34 109.24(10)
C32 Si2 C34 108.8(6)
C33 Si2 C34 109.11(9)
O33 C32 Si2 110.1(10)
C32 O33 S21 119.2(8)
O32 S21 O31 120.4(6)
O32 S21 O33 108.2(6)
O31 S21 O33 104.0(6)
O32 S21 C35 109.4(6)
O31 S21 C35 109.2(8)
O33 S21 C35 104.3(8)
C36 C35 C40 120.5(11)
C36 C35 S21 117.1(10)
C40 C35 S21 122.4(9)
C35 C36 C37 118.8(13)
C38 C37 C36 122.0(14)
C37 C38 C39 118.0(13)
C37 C38 C41 122.5(15)
C39 C38 C41 119.1(14)
C40 C39 C38 120.3(13)
C35 C40 C39 120.0(12)
C32B O33B S21B 113.8(4)
O31B S21B O32B 119.7(3)
O31B S21B O33B 103.4(3)
O32B S21B O33B 110.2(4)
O31B S21B C35B 109.7(4)
O32B S21B C35B 109.2(4)
O33B S21B C35B 103.2(5)
C36B C35B C40B 119.9(6)
C36B C35B S21B 120.8(6)
C40B C35B S21B 119.2(6)
C35B C36B C37B 120.1(8)
C38B C37B C36B 120.2(9)
C37B C38B C39B 118.8(7)
C37B C38B C41B 119.8(8)
C39B C38B C41B 121.3(9)
C40B C39B C38B 121.6(7)
C39B C40B C35B 119.3(7)
O34 S22 O35 119.75(9)
O34 S22 O36 103.15(8)
O35 S22 O36 109.69(8)
O34 S22 C42 110.65(8)
O35 S22 C42 109.05(9)
O36 S22 C42 103.14(8)
O38 S23 O37 119.92(12)
O38 S23 O39 104.12(9)
O37 S23 O39 108.24(8)
O38 S23 C49 109.85(10)
O37 S23 C49 107.97(10)
O39 S23 C49 105.85(9)
C1 Si1 C4 111.36(12)
C1 Si1 C2 114.51(11)
C4 Si1 C2 104.13(9)
C1 Si1 C3 109.77(11)
C4 Si1 C3 108.64(10)
C2 Si1 C3 108.14(10)

loop_
_geom_bond_atom_site_label_1
_geom_bond_atom_site_label_2
_geom_bond_distance
C1 Si1 1.845(3)
C2 O3 1.464(2)
C2 Si1 1.878(2)
C3 O6 1.468(2)
C3 Si1 1.879(2)
C4 O9 1.465(2)
C4 Si1 1.878(2)
O3 S1 1.5851(14)
O6 S2 1.5864(14)
O9 S3 1.5857(13)
C5 C6 1.385(3)
C5 C10 1.393(3)
C5 S1 1.747(2)
C6 C7 1.391(3)
C7 C8 1.386(4)
C8 C9 1.370(4)
C8 C11 1.518(3)
C9 C10 1.381(3)
C12 C13 1.385(3)
C12 C17 1.390(3)
C12 S2 1.749(2)
C13 C14 1.396(3)
C14 C15 1.402(4)
C15 C16 1.370(4)
C15 C18 1.511(3)
C16 C17 1.383(4)
C19 C24 1.378(3)
C19 C20 1.389(3)
C19 S3 1.757(2)
C20 C21 1.370(4)
C21 C22 1.392(4)
C22 C23 1.382(4)
C22 C25 1.512(4)
C23 C24 1.373(4)
C33 O36 1.467(2)
C33 Si2 1.8804(18)
C34 O39 1.470(2)
C34 Si2 1.8828(18)
O36 S22 1.5852(12)
O39 S23 1.5888(13)
C42 C43 1.386(3)
C42 C47 1.392(3)
C42 S22 1.755(2)
C43 C44 1.393(3)
C44 C45 1.388(3)
C45 C46 1.391(3)
C45 C48 1.515(3)
C46 C47 1.385(3)
C49 C50 1.395(3)
C49 C54 1.396(3)
C49 S23 1.752(2)
C50 C51 1.388(3)
C51 C52 1.394(3)
C52 C53 1.400(2)
C52 C55 1.503(3)
C53 C54 1.382(3)
O1 S1 1.4256(16)
O2 S1 1.4304(16)
O5 S2 1.4260(15)
O4 S2 1.4249(18)
O8 S3 1.4241(17)
O7 S3 1.4264(16)
O34 S22 1.4287(15)
O35 S22 1.4318(14)
O37 S23 1.4283(17)
O38 S23 1.4262(17)
C31 Si2 1.844(2)
Si2 C32 1.863(12)
C32 O33 1.467(12)
O33 S21 1.586(9)
S21 O32 1.427(8)
S21 O31 1.435(7)
S21 C35 1.741(9)
C35 C36 1.371(12)
C35 C40 1.376(10)
C36 C37 1.377(12)
C37 C38 1.374(12)
C38 C39 1.393(12)
C38 C41 1.496(13)
C39 C40 1.377(11)
C32B O33B 1.475(7)
O33B S21B 1.578(6)
S21B O31B 1.424(5)
S21B O32B 1.434(5)
S21B C35B 1.748(6)
C35B C36B 1.383(8)
C35B C40B 1.385(7)
C36B C37B 1.393(8)
C37B C38B 1.379(9)
C38B C39B 1.387(8)
C38B C41B 1.512(8)
C39B C40B 1.375(7)

loop_
_geom_torsion_atom_site_label_1
_geom_torsion_atom_site_label_2
_geom_torsion_atom_site_label_3
_geom_torsion_atom_site_label_4
_geom_torsion
Si1 C2 O3 S1 -165.14(9)
Si1 C3 O6 S2 -172.29(9)
Si1 C4 O9 S3 -170.67(10)
C10 C5 C6 C7 0.3(3)
S1 C5 C6 C7 -177.88(17)
C5 C6 C7 C8 0.4(3)
C6 C7 C8 C9 -1.0(4)
C6 C7 C8 C11 177.3(2)
C7 C8 C9 C10 0.9(4)
C11 C8 C9 C10 -177.3(3)
C8 C9 C10 C5 -0.2(4)
C6 C5 C10 C9 -0.3(3)
S1 C5 C10 C9 177.78(19)
C17 C12 C13 C14 -1.2(3)
S2 C12 C13 C14 176.53(17)
C12 C13 C14 C15 0.0(3)
C13 C14 C15 C16 1.5(4)
C13 C14 C15 C18 -178.4(2)
C14 C15 C16 C17 -2.0(4)
C18 C15 C16 C17 178.0(2)
C15 C16 C17 C12 0.9(4)
C13 C12 C17 C16 0.7(3)
S2 C12 C17 C16 -176.99(19)
C24 C19 C20 C21 0.5(4)
S3 C19 C20 C21 176.70(19)
C19 C20 C21 C22 0.2(4)
C20 C21 C22 C23 -0.7(4)
C20 C21 C22 C25 -179.6(3)
C21 C22 C23 C24 0.4(5)
C25 C22 C23 C24 179.4(3)
C22 C23 C24 C19 0.2(5)
C20 C19 C24 C23 -0.7(4)
S3 C19 C24 C23 -176.9(2)
Si2 C33 O36 S22 179.60(8)
Si2 C34 O39 S23 158.40(9)
C47 C42 C43 C44 1.1(3)
S22 C42 C43 C44 -178.11(18)
C42 C43 C44 C45 -1.6(4)
C43 C44 C45 C46 0.5(4)
C43 C44 C45 C48 -179.7(2)
C44 C45 C46 C47 1.1(3)
C48 C45 C46 C47 -178.7(2)
C45 C46 C47 C42 -1.5(3)
C43 C42 C47 C46 0.4(3)
S22 C42 C47 C46 179.62(16)
C54 C49 C50 C51 -1.0(3)
S23 C49 C50 C51 177.79(14)
C49 C50 C51 C52 1.1(3)
C50 C51 C52 C53 0.2(3)
C50 C51 C52 C55 179.87(18)
C51 C52 C53 C54 -1.7(3)
C55 C52 C53 C54 178.62(17)
C52 C53 C54 C49 1.8(3)
C50 C49 C54 C53 -0.4(3)
S23 C49 C54 C53 -179.25(13)
C2 O3 S1 O1 -38.30(15)
C2 O3 S1 O2 -168.11(13)
C2 O3 S1 C5 78.01(14)
C6 C5 S1 O1 -171.20(16)
C10 C5 S1 O1 10.64(19)
C6 C5 S1 O2 -37.68(18)
C10 C5 S1 O2 144.16(17)
C6 C5 S1 O3 72.45(17)
C10 C5 S1 O3 -105.71(17)
C3 O6 S2 O4 174.08(14)
C3 O6 S2 O5 44.78(16)
C3 O6 S2 C12 -71.30(15)
C13 C12 S2 O4 -152.19(17)
C17 C12 S2 O4 25.58(19)
C13 C12 S2 O5 -19.5(2)
C17 C12 S2 O5 158.24(17)
C13 C12 S2 O6 96.84(18)
C17 C12 S2 O6 -85.39(18)
C4 O9 S3 O8 178.15(17)
C4 O9 S3 O7 49.10(19)
C4 O9 S3 C19 -67.35(17)
C24 C19 S3 O8 -145.56(19)
C20 C19 S3 O8 38.3(2)
C24 C19 S3 O7 -11.9(2)
C20 C19 S3 O7 171.95(17)
C24 C19 S3 O9 104.4(2)
C20 C19 S3 O9 -71.75(18)
O36 C33 Si2 C31 -68.66(14)
O36 C33 Si2 C32 167.4(7)
O36 C33 Si2 C34 53.40(15)
O39 C34 Si2 C31 168.78(13)
O39 C34 Si2 C32 -64.0(6)
O39 C34 Si2 C33 44.19(16)
C31 Si2 C32 O33 52.9(15)
C33 Si2 C32 O33 175.2(12)
C34 Si2 C32 O33 -70.6(14)
Si2 C32 O33 S21 174.1(9)
C32 O33 S21 O32 43.5(15)
C32 O33 S21 O31 172.6(14)
C32 O33 S21 C35 -73.0(15)
O32 S21 C35 C36 -177(2)
O31 S21 C35 C36 50(2)
O33 S21 C35 C36 -61(2)
O32 S21 C35 C40 4(2)
O31 S21 C35 C40 -129.4(19)
O33 S21 C35 C40 120(2)
C40 C35 C36 C37 5(5)
S21 C35 C36 C37 -174(3)
C35 C36 C37 C38 -7(6)
C36 C37 C38 C39 2(6)
C36 C37 C38 C41 -171(4)
C37 C38 C39 C40 4(5)
C41 C38 C39 C40 177(3)
C36 C35 C40 C39 1(4)
S21 C35 C40 C39 180(2)
C38 C39 C40 C35 -5(4)
C32B O33B S21B O31B 173.6(7)
C32B O33B S21B O32B 44.5(8)
C32B O33B S21B C35B -72.1(8)
O31B S21B C35B C36B 42.6(13)
O32B S21B C35B C36B 175.7(11)
O33B S21B C35B C36B -67.1(12)
O31B S21B C35B C40B -138.0(10)
O32B S21B C35B C40B -5.0(12)
O33B S21B C35B C40B 112.3(11)
C40B C35B C36B C37B -2(2)
S21B C35B C36B C37B 177.0(15)
C35B C36B C37B C38B 4(3)
C36B C37B C38B C39B -2(3)
C36B C37B C38B C41B 173.7(19)
C37B C38B C39B C40B -2(3)
C41B C38B C39B C40B -177.8(17)
C38B C39B C40B C35B 4(2)
C36B C35B C40B C39B -2(2)
S21B C35B C40B C39B 178.9(12)
C33 O36 S22 O34 -177.26(12)
C33 O36 S22 O35 -48.58(14)
C33 O36 S22 C42 67.50(13)
C43 C42 S22 O34 119.10(17)
C47 C42 S22 O34 -60.11(17)
C43 C42 S22 O35 -14.63(19)
C47 C42 S22 O35 166.16(15)
C43 C42 S22 O36 -131.16(17)
C47 C42 S22 O36 49.63(16)
C34 O39 S23 O38 -175.38(14)
C34 O39 S23 O37 -46.74(16)
C34 O39 S23 C49 68.81(15)
C50 C49 S23 O38 -12.39(18)
C54 C49 S23 O38 166.42(15)
C50 C49 S23 O37 -144.81(15)
C54 C49 S23 O37 34.00(17)
C50 C49 S23 O39 99.45(16)
C54 C49 S23 O39 -81.74(16)
O9 C4 Si1 C1 54.11(19)
O9 C4 Si1 C2 178.02(15)
O9 C4 Si1 C3 -66.90(19)
O3 C2 Si1 C1 -62.34(16)
O3 C2 Si1 C4 175.82(14)
O3 C2 Si1 C3 60.39(15)
O6 C3 Si1 C1 179.99(13)
O6 C3 Si1 C4 -58.02(16)
O6 C3 Si1 C2 54.42(15)
